data_2106950
loop_
_publ_author_name
'Fischer, J.'
'Elchinger, R.'
'Weiss, R.'

_publ_section_title
;
 Stereochimies du zirconium et du cuivre dans les fluorozirconates de
 cuivre hydrates. IV. Etude de l'ion complexe (Zr F8)4- dans Cu Zr F8 (H2
 O)1/2
;
_journal_name_full 'Acta Crystallographica B (24,1968-38,1982)'
_journal_page_first 1967
_journal_page_last 1971
_journal_volume 29
_journal_year 1973
_chemical_formula_sum 'Cu2 F8 H24 O12 Zr'
_chemical_name_systematic 'Cu2 (Zr F8) (H2 O)12'
_space_group_IT_number 15
_symmetry_space_group_name_Hall '-C 2yc'
_symmetry_space_group_name_H-M 'C 1 2/c 1'
_cell_angle_alpha 90
_cell_angle_beta 121.69
_cell_angle_gamma 90
_cell_formula_units_Z 4
_cell_length_a 15.924
_cell_length_b 9.625
_cell_length_c 12.153
_cell_volume 1584.953
_citation_journal_id_ASTM ACBCAR
_cod_data_source_file Fischer_ACBCAR_1973_1148.cif
_cod_data_source_block H24Cu2F8O12Zr1
_cod_depositor_comments
;
 Marking attached hydrogen atoms.

 Antanas Vaitkus,
 2017-08-07
;
_cod_original_formula_sum 'H24 Cu2 F8 O12 Zr1'
_cod_database_code 2106950

loop_
_symmetry_equiv_pos_as_xyz
x,y,z
-x,y,-z+1/2
-x,-y,-z
x,-y,z-1/2
x+1/2,y+1/2,z
-x+1/2,y+1/2,-z+1/2
-x+1/2,-y+1/2,-z
x+1/2,-y+1/2,z-1/2

loop_
_atom_site_label
_atom_site_type_symbol
_atom_site_fract_x
_atom_site_fract_y
_atom_site_fract_z
_atom_site_occupancy
_atom_site_U_iso_or_equiv
_atom_site_attached_hydrogens
Cu1 Cu+2 0.3407 0.2526 0.2598 1 0.0 0
Zr1 Zr+4 0 0.2477 0.25 1 0.0 0
F1 F-1 0.0043 0.1254 0.1092 1 0.0 0
F2 F-1 0.086 0.3803 0.4025 1 0.0 0
F3 F-1 0.1329 0.1361 0.3476 1 0.0 0
F4 F-1 0.0976 0.3518 0.206 1 0.0 0
O1 O-2 0.2852 0.403 0.1357 1 0.0 2
O2 O-2 0.404 0.0993 0.3796 1 0.0 2
O3 O-2 0.2102 0.1577 0.1568 1 0.0 2
O4 O-2 0.4711 0.3518 0.3725 1 0.0 2
O5 O-2 0.2884 0.378 0.3866 1 0.0 2
O6 O-2 0.3805 0.151 0.1132 1 0.0 2
